data_2007483
loop_
_publ_author_name
'Rijnberk, Herme'
'N\"ather, Christian'
'Schur, Michael'
'Je\&s, Inke'
'Bensch, Wolfgang'

_publ_section_title
;
 [Ph~4~P]~2~[Sb~2~S~15~]
;
_journal_issue 7
_journal_name_full 'Acta Crystallographica Section C'
_journal_page_first 920
_journal_page_last 923
_journal_paper_doi 10.1107/S0108270198001188
_journal_volume 54
_journal_year 1998
_chemical_formula_iupac '(C24 H20 P)2 [Sb2 S15]'
_chemical_formula_sum 'C48 H40 P2 S15 Sb2'
_chemical_formula_weight 1403.14
_chemical_name_systematic
;
 ?
;
_space_group_IT_number 15
_symmetry_cell_setting monoclinic
_symmetry_space_group_name_Hall '-C 2yc'
_symmetry_space_group_name_H-M 'C 1 2/c 1'
_audit_creation_method SHELXL
_cell_angle_alpha 90.00
_cell_angle_beta 108.26(2)
_cell_angle_gamma 90.00
_cell_formula_units_Z 4
_cell_length_a 18.267(3)
_cell_length_b 12.122(2)
_cell_length_c 27.522(4)
_cell_measurement_reflns_used 82
_cell_measurement_temperature 293(2)
_cell_measurement_theta_max 21
_cell_measurement_theta_min 15
_cell_volume 5787.4(17)
_computing_cell_refinement DIF-4
_computing_data_collection ' DIF-4 (Stoe, 199?)'
_computing_data_reduction 'REDU-4 (Stoe, 199?)'
_computing_molecular_graphics 'SHELXTL/PC (Siemens, 1990)'
_computing_publication_material SHELXL93
_computing_structure_refinement 'SHELXL93 (Sheldrick, 1993)'
_computing_structure_solution 'SHELXS86 (Sheldrick, 1990)'
_diffrn_ambient_temperature 293(2)
_diffrn_measurement_device 'STOE AED-II 4-circle diffractometer'
_diffrn_measurement_method \w/\q
_diffrn_radiation_monochromator graphite
_diffrn_radiation_source 'fine-focus sealed tube'
_diffrn_radiation_type MoK\a
_diffrn_radiation_wavelength 0.71073
_diffrn_reflns_av_R_equivalents 0.0115
_diffrn_reflns_av_sigmaI/netI 0.0255
_diffrn_reflns_limit_h_max 0
_diffrn_reflns_limit_h_min -23
_diffrn_reflns_limit_k_max 15
_diffrn_reflns_limit_k_min -1
_diffrn_reflns_limit_l_max 35
_diffrn_reflns_limit_l_min -33
_diffrn_reflns_number 7493
_diffrn_reflns_theta_max 27.50
_diffrn_reflns_theta_min 1.56
_diffrn_standards_decay_% negligible
_diffrn_standards_interval_time 120
_diffrn_standards_number 4
_exptl_absorpt_coefficient_mu 1.563
_exptl_absorpt_correction_T_max 0.458
_exptl_absorpt_correction_T_min 0.425
_exptl_absorpt_correction_type 'psi-scan (XEMP; Siemens, 1990)'
_exptl_crystal_colour orange
_exptl_crystal_density_diffrn 1.610
_exptl_crystal_density_meas ?
_exptl_crystal_description polyhedron
_exptl_crystal_F_000 2800
_exptl_crystal_size_max 0.6
_exptl_crystal_size_mid 0.5
_exptl_crystal_size_min 0.5
_refine_diff_density_max 0.465
_refine_diff_density_min -0.278
_refine_ls_extinction_method none
_refine_ls_goodness_of_fit_all 1.022
_refine_ls_goodness_of_fit_obs 1.076
_refine_ls_hydrogen_treatment 'H atoms: see text below'
_refine_ls_matrix_type full
_refine_ls_number_parameters 303
_refine_ls_number_reflns 6654
_refine_ls_number_restraints 0
_refine_ls_restrained_S_all 1.023
_refine_ls_restrained_S_obs 1.076
_refine_ls_R_factor_all 0.0465
_refine_ls_R_factor_obs .0257
_refine_ls_shift/esd_max 0.001
_refine_ls_shift/esd_mean 0.000
_refine_ls_structure_factor_coef Fsqd
_refine_ls_weighting_details 'w = 1/[\s^2^(Fo^2^)+(0.0259P)^2^+4.0975P] where P=(Fo^2^+2Fc^2^)/3'
_refine_ls_weighting_scheme calc
_refine_ls_wR_factor_all 0.0629
_refine_ls_wR_factor_obs .0577
_reflns_number_observed 5143
_reflns_number_total 6655
_reflns_observed_criterion >2sigma(I)
_cod_data_source_file sk1145.cif
_cod_data_source_block I
_cod_depositor_comments
;
The following automatic conversions were performed:

'_exptl_crystal_density_meas' value 'not measured' was changed to '?'
- the value is perceived as not measured.

Automatic conversion script
Id: cif_fix_values 3008 2015-01-20 13:52:24Z robertas 

The following automatic conversions were performed:

'_refine_ls_weighting_scheme' value 'calc w =
1/[\s^2^(Fo^2^)+(0.0259P)^2^+4.0975P] where P=(Fo^2^+2Fc^2^)/3' was
changed to 'calc'. New tag '_refine_ls_weighting_details' was
created. The value of the new tag was set to 'w =
1/[\s^2^(Fo^2^)+(0.0259P)^2^+4.0975P] where P=(Fo^2^+2Fc^2^)/3'.

Automatic conversion script
Id: cif_fix_values 3143 2015-03-26 13:38:13Z robertas 
;
_cod_original_cell_volume 5787.4(16)
_cod_original_sg_symbol_H-M 'C 2/c'
_cod_database_code 2007483

loop_
_symmetry_equiv_pos_as_xyz
'x, y, z'
'-x, y, -z+1/2'
'x+1/2, y+1/2, z'
'-x+1/2, y+1/2, -z+1/2'
'-x, -y, -z'
'x, -y, z-1/2'
'-x+1/2, -y+1/2, -z'
'x+1/2, -y+1/2, z-1/2'

loop_
_atom_site_aniso_label
_atom_site_aniso_U_11
_atom_site_aniso_U_22
_atom_site_aniso_U_33
_atom_site_aniso_U_12
_atom_site_aniso_U_13
_atom_site_aniso_U_23
Sb .05134(9) .05040(9) .02807(7) .00058(8) .01078(6) .00132(7)
S1 .1123(9) .0466(5) .0342(4) .000 .0149(5) .000
S2 .0549(4) .0850(5) .0558(4) .0158(4) .0160(3) .0151(4)
S3 .0993(7) .0602(5) .0745(5) .0199(4) .0183(5) -.0074(4)
S4 .0639(4) .0535(4) .0524(4) .0101(3) .0209(3) .0063(3)
S5 .0568(4) .0807(5) .0487(4) -.0022(4) .0039(3) .0006(4)
S6 .0880(5) .0717(5) .0342(3) -.0054(4) .0117(3) .0112(3)
S7 .0719(5) .1043(6) .0391(3) -.0004(5) .0236(3) -.0033(4)
S8 .0569(4) .0958(6) .0402(3) -.0153(4) .0135(3) .0052(3)
P .0363(3) .0439(3) .0333(3) -.0061(2) .0111(2) .0009(2)
C1 .0421(12) .0606(15) .0345(11) -.0078(12) .0102(9) .0032(11)
C2 .058(2) .095(2) .0448(14) .004(2) .0180(12) .0058(15)
C3 .075(2) .137(3) .047(2) .004(2) .032(2) .001(2)
C4 .074(2) .162(4) .040(2) -.005(2) .0152(15) .023(2)
C5 .080(2) .148(4) .053(2) .029(2) .015(2) .037(2)
C6 .071(2) .105(3) .0436(14) .020(2) .0170(14) .017(2)
C11 .0371(11) .0434(12) .0355(10) -.0028(10) .0117(9) -.0008(9)
C12 .0466(13) .0522(15) .0448(13) -.0029(11) .0015(11) -.0061(11)
C13 .058(2) .0469(15) .064(2) -.0049(13) .0121(13) -.0091(13)
C14 .055(2) .051(2) .066(2) .0081(13) .0160(13) .0081(13)
C15 .0474(14) .069(2) .0478(14) .0049(13) .0033(11) .0068(13)
C16 .0407(12) .0512(14) .0409(12) -.0048(10) .0064(10) -.0022(10)
C21 .0362(11) .0471(13) .0365(11) -.0073(10) .0107(9) .0000(10)
C22 .0478(14) .054(2) .067(2) -.0026(12) .0252(13) .0105(13)
C23 .056(2) .073(2) .075(2) -.008(2) .0320(15) .019(2)
C24 .0431(13) .090(2) .057(2) -.006(2) .0230(12) .002(2)
C25 .0490(14) .067(2) .0520(14) .0026(13) .0177(12) -.0069(13)
C26 .0496(14) .0495(14) .0480(13) -.0056(12) .0182(11) .0012(11)
C31 .0385(12) .0426(13) .0449(12) -.0051(10) .0135(10) -.0019(10)
C32 .0557(15) .060(2) .0495(14) -.0160(13) .0203(12) -.0093(12)
C33 .070(2) .069(2) .062(2) -.017(2) .0215(14) -.0258(15)
C34 .076(2) .083(2) .097(2) -.042(2) .036(2) -.038(2)
C35 .081(2) .087(2) .095(2) -.047(2) .047(2) -.022(2)
C36 .061(2) .065(2) .060(2) -.0206(14) .0313(13) -.0127(14)

loop_
_atom_site_label
_atom_site_fract_x
_atom_site_fract_y
_atom_site_fract_z
_atom_site_U_iso_or_equiv
_atom_site_thermal_displace_type
_atom_site_calc_flag
_atom_site_refinement_flags
_atom_site_occupancy
_atom_site_disorder_group
_atom_site_type_symbol
Sb .468861(9) .679888(14) .180614(5) .04365(5) Uani d . 1 . Sb
S1 .5000 .81365(8) .2500 .0662(3) Uani d S 1 . S
S2 .59189(4) .55840(7) .23610(3) .0656(2) Uani d . 1 . S
S3 .52814(6) .41445(7) .22284(3) .0801(2) Uani d . 1 . S
S4 .34889(4) .81619(6) .14109(3) .0560(2) Uani d . 1 . S
S5 .32197(4) .75659(7) .06773(3) .0650(2) Uani d . 1 . S
S6 .40229(5) .82006(7) .03782(2) .0663(2) Uani d . 1 . S
S7 .50051(5) .72816(8) .06779(3) .0703(2) Uani d . 1 . S
S8 .55182(4) .78938(7) .14022(3) .0647(2) Uani d . 1 . S
P .29348(3) .19976(5) .12954(2) .03780(13) Uani d . 1 . P
C1 .31953(13) .1813(2) .19766(8) .0461(5) Uani d . 1 . C
C2 .2768(2) .2332(3) .22415(10) .0655(8) Uani d . 1 . C
H2 .2360(2) .2791(3) .20714(10) .079 Uiso calc R 1 . H
C3 .2950(2) .2162(4) .27658(11) .0837(11) Uani d . 1 . C
H3 .2669(2) .2517(4) .29492(11) .100 Uiso calc R 1 . H
C4 .3537(2) .1481(4) .30082(12) .0925(13) Uani d . 1 . C
H4 .3657(2) .1374(4) .33591(12) .111 Uiso calc R 1 . H
C5 .3952(2) .0953(4) .27491(12) .0951(13) Uani d . 1 . C
H5 .4348(2) .0478(4) .29214(12) .114 Uiso calc R 1 . H
C6 .3788(2) .1120(3) .22267(10) .0733(9) Uani d . 1 . C
H6 .4076(2) .0766(3) .20482(10) .088 Uiso calc R 1 . H
C11 .25044(12) .3328(2) .11322(8) .0386(5) Uani d . 1 . C
C12 .28480(15) .4241(2) .14202(9) .0508(6) Uani d . 1 . C
H12 .32640(15) .4147(2) .17157(9) .061 Uiso calc R 1 . H
C13 .2575(2) .5279(2) .12693(11) .0579(7) Uani d . 1 . C
H13 .2807(2) .5888(2) .14615(11) .069 Uiso calc R 1 . H
C14 .1957(2) .5422(2) .08334(11) .0579(7) Uani d . 1 . C
H14 .1778(2) .6129(2) .07292(11) .070 Uiso calc R 1 . H
C15 .1604(2) .4524(2) .05516(10) .0573(7) Uani d . 1 . C
H15 .1180(2) .4625(2) .02614(10) .069 Uiso calc R 1 . H
C16 .18739(13) .3478(2) .06966(9) .0457(6) Uani d . 1 . C
H16 .16358(13) .2872(2) .05039(9) .055 Uiso calc R 1 . H
C21 .37557(12) .1940(2) .10645(8) .0401(5) Uani d . 1 . C
C22 .39690(15) .2872(2) .08500(11) .0547(6) Uani d . 1 . C
H22 .37117(15) .3536(2) .08455(11) .066 Uiso calc R 1 . H
C23 .4566(2) .2810(3) .06430(12) .0654(8) Uani d . 1 . C
H23 .4700(2) .3429(3) .04900(12) .078 Uiso calc R 1 . H
C24 .4959(2) .1848(3) .06614(11) .0617(7) Uani d . 1 . C
H24 .5369(2) .1821(3) .05290(11) .074 Uiso calc R 1 . H
C25 .47558(15) .0913(2) .08745(10) .0557(6) Uani d . 1 . C
H25 .50275(15) .0260(2) .08866(10) .067 Uiso calc R 1 . H
C26 .41430(14) .0955(2) .10708(9) .0484(6) Uani d . 1 . C
H26 .39928(14) .0323(2) .12063(9) .058 Uiso calc R 1 . H
C31 .22737(13) .0942(2) .09791(9) .0419(5) Uani d . 1 . C
C32 .2214(2) .0634(2) .04798(10) .0541(6) Uani d . 1 . C
H32 .2531(2) .0957(2) .03136(10) .065 Uiso calc R 1 . H
C33 .1681(2) -.0150(3) .02348(12) .0667(8) Uani d . 1 . C
H33 .1639(2) -.0358(3) -.00983(12) .080 Uiso calc R 1 . H
C34 .1216(2) -.0624(3) .04787(14) .0830(10) Uani d . 1 . C
H34 .0856(2) -.1151(3) .03098(14) .100 Uiso calc R 1 . H
C35 .1275(2) -.0330(3) .09731(14) .0831(11) Uani d . 1 . C
H35 .0958(2) -.0662(3) .11371(14) .100 Uiso calc R 1 . H
C36 .1805(2) .0459(2) .12256(11) .0593(7) Uani d . 1 . C
H36 .1845(2) .0661(2) .15589(11) .071 Uiso calc R 1 . H

loop_
_atom_type_symbol
_atom_type_description
_atom_type_scat_dispersion_real
_atom_type_scat_dispersion_imag
_atom_type_scat_source
C C 0.0033 0.0016 'International Tables Vol C Tables 4.2.6.8 and 6.1.1.4'
H H 0.0000 0.0000 'International Tables Vol C Tables 4.2.6.8 and 6.1.1.4'
P P 0.1023 0.0942 'International Tables Vol C Tables 4.2.6.8 and 6.1.1.4'
S S 0.1246 0.1234 'International Tables Vol C Tables 4.2.6.8 and 6.1.1.4'
Sb Sb -0.5866 1.5461 'International Tables Vol C Tables 4.2.6.8 and 6.1.1.4'

loop_
_geom_angle_atom_site_label_1
_geom_angle_atom_site_label_2
_geom_angle_atom_site_label_3
_geom_angle_site_symmetry_1
_geom_angle
_geom_angle_publ_flag
S1 Sb S8 . 88.30(3) y
S1 Sb S4 . 82.44(3) y
S8 Sb S4 . 91.40(3) y
S1 Sb S2 . 88.36(3) y
S8 Sb S2 . 91.58(3) y
S4 Sb S2 . 170.24(2) y
Sb S1 Sb 2_655 96.41(4) y
S3 S2 Sb . 92.14(4) y
S3 S3 S2 2_655 104.68(4) y
S5 S4 Sb . 95.47(4) y
S6 S5 S4 . 106.41(5) y
S5 S6 S7 . 106.33(5) y
S6 S7 S8 . 105.61(5) y
S7 S8 Sb . 94.76(4) y
C31 P C11 . 110.28(11) n
C31 P C1 . 109.64(11) n
C11 P C1 . 109.04(12) n
C31 P C21 . 108.05(11) n
C11 P C21 . 107.16(10) n
C1 P C21 . 112.64(11) n
C6 C1 C2 . 120.2(2) n
C6 C1 P . 120.6(2) n
C2 C1 P . 119.1(2) n
C1 C2 C3 . 119.4(3) n
C4 C3 C2 . 119.8(3) n
C3 C4 C5 . 121.1(3) n
C4 C5 C6 . 120.1(3) n
C1 C6 C5 . 119.3(3) n
C16 C11 C12 . 119.4(2) n
C16 C11 P . 121.0(2) n
C12 C11 P . 119.3(2) n
C13 C12 C11 . 120.1(2) n
C12 C13 C14 . 120.1(3) n
C15 C14 C13 . 120.3(3) n
C16 C15 C14 . 120.3(2) n
C15 C16 C11 . 119.8(2) n
C26 C21 C22 . 119.8(2) n
C26 C21 P . 120.4(2) n
C22 C21 P . 119.6(2) n
C23 C22 C21 . 119.6(3) n
C24 C23 C22 . 120.5(3) n
C23 C24 C25 . 120.6(2) n
C24 C25 C26 . 119.6(3) n
C21 C26 C25 . 119.8(2) n
C36 C31 C32 . 120.2(2) n
C36 C31 P . 119.6(2) n
C32 C31 P . 120.2(2) n
C33 C32 C31 . 119.5(2) n
C34 C33 C32 . 120.3(3) n
C33 C34 C35 . 120.6(3) n
C34 C35 C36 . 120.1(3) n
C31 C36 C35 . 119.4(3) n

loop_
_geom_bond_atom_site_label_1
_geom_bond_atom_site_label_2
_geom_bond_site_symmetry_2
_geom_bond_distance
_geom_bond_publ_flag
Sb S1 . 2.4328(7) y
Sb S8 . 2.5200(8) y
Sb S4 . 2.6874(8) y
Sb S2 . 2.7205(9) y
S1 Sb 2_655 2.4328(7) y
S2 S3 . 2.0659(13) y
S3 S3 2_655 2.063(2) y
S4 S5 . 2.0538(11) y
S5 S6 . 2.0441(12) y
S6 S7 . 2.0526(13) y
S7 S8 . 2.0570(11) y
P C31 . 1.788(2) n
P C11 . 1.789(2) n
P C1 . 1.798(2) n
P C21 . 1.804(2) n
C1 C6 . 1.373(4) n
C1 C2 . 1.377(4) n
C2 C3 . 1.391(4) n
C3 C4 . 1.351(5) n
C4 C5 . 1.354(5) n
C5 C6 . 1.389(4) n
C11 C16 . 1.390(3) n
C11 C12 . 1.391(3) n
C12 C13 . 1.369(4) n
C13 C14 . 1.376(4) n
C14 C15 . 1.374(4) n
C15 C16 . 1.374(4) n
C21 C26 . 1.385(3) n
C21 C22 . 1.386(3) n
C22 C23 . 1.382(4) n
C23 C24 . 1.362(4) n
C24 C25 . 1.379(4) n
C25 C26 . 1.388(3) n
C31 C36 . 1.378(3) n
C31 C32 . 1.395(3) n
C32 C33 . 1.376(4) n
C33 C34 . 1.364(4) n
C34 C35 . 1.378(5) n
C35 C36 . 1.383(4) n

loop_
_geom_torsion_atom_site_label_1
_geom_torsion_atom_site_label_2
_geom_torsion_atom_site_label_3
_geom_torsion_atom_site_label_4
_geom_torsion_site_symmetry_4
_geom_torsion
_geom_torsion_publ_flag
S8 Sb S1 Sb 2_655 -132.86(2) n
S4 Sb S1 Sb 2_655 135.50(2) n
S2 Sb S1 Sb 2_655 -41.23(2) n
S1 Sb S2 S3 . 133.13(4) n
S8 Sb S2 S3 . -138.62(4) n
S4 Sb S2 S3 . 113.66(14) n
Sb S2 S3 S3 2_655 -83.21(6) n
S1 Sb S4 S5 . 163.01(4) n
S8 Sb S4 S5 . 74.92(4) n
S2 Sb S4 S5 . -177.36(13) n
Sb S4 S5 S6 . -76.09(5) n
S4 S5 S6 S7 . 77.87(6) n
S5 S6 S7 S8 . -79.82(6) n
S6 S7 S8 Sb . 82.21(5) n
S1 Sb S8 S7 . -158.53(4) n
S4 Sb S8 S7 . -76.14(4) n
S2 Sb S8 S7 . 113.16(4) n
C31 P C1 C6 . 85.9(3) n
C11 P C1 C6 . -153.3(2) n
C21 P C1 C6 . -34.5(3) n
C31 P C1 C2 . -90.9(2) n
C11 P C1 C2 . 29.9(3) n
C21 P C1 C2 . 148.8(2) n
C6 C1 C2 C3 . 1.1(5) n
P C1 C2 C3 . 177.9(3) n
C1 C2 C3 C4 . -0.9(6) n
C2 C3 C4 C5 . -0.2(6) n
C3 C4 C5 C6 . 1.1(7) n
C2 C1 C6 C5 . -0.2(5) n
P C1 C6 C5 . -176.9(3) n
C4 C5 C6 C1 . -0.9(6) n
C31 P C11 C16 . -20.0(2) n
C1 P C11 C16 . -140.5(2) n
C21 P C11 C16 . 97.3(2) n
C31 P C11 C12 . 165.8(2) n
C1 P C11 C12 . 45.3(2) n
C21 P C11 C12 . -76.9(2) n
C16 C11 C12 C13 . -1.2(4) n
P C11 C12 C13 . 173.1(2) n
C11 C12 C13 C14 . 0.3(4) n
C12 C13 C14 C15 . 1.0(4) n
C13 C14 C15 C16 . -1.3(4) n
C14 C15 C16 C11 . 0.4(4) n
C12 C11 C16 C15 . 0.8(4) n
P C11 C16 C15 . -173.4(2) n
C31 P C21 C26 . -52.1(2) n
C11 P C21 C26 . -170.9(2) n
C1 P C21 C26 . 69.2(2) n
C31 P C21 C22 . 123.9(2) n
C11 P C21 C22 . 5.0(2) n
C1 P C21 C22 . -114.9(2) n
C26 C21 C22 C23 . 0.2(4) n
P C21 C22 C23 . -175.8(2) n
C21 C22 C23 C24 . -1.9(4) n
C22 C23 C24 C25 . 1.7(5) n
C23 C24 C25 C26 . 0.1(4) n
C22 C21 C26 C25 . 1.7(4) n
P C21 C26 C25 . 177.6(2) n
C24 C25 C26 C21 . -1.8(4) n
C11 P C31 C36 . -93.1(2) n
C1 P C31 C36 . 27.0(2) n
C21 P C31 C36 . 150.1(2) n
C11 P C31 C32 . 84.8(2) n
C1 P C31 C32 . -155.1(2) n
C21 P C31 C32 . -32.0(2) n
C36 C31 C32 C33 . 0.3(4) n
P C31 C32 C33 . -177.5(2) n
C31 C32 C33 C34 . 0.0(5) n
C32 C33 C34 C35 . -0.3(6) n
C33 C34 C35 C36 . 0.5(6) n
C32 C31 C36 C35 . -0.2(4) n
P C31 C36 C35 . 177.7(2) n
C34 C35 C36 C31 . -0.2(5) n
